data_4078106
loop_
_publ_author_name
'Holtrichter-R\"o\&smann, Thorsten'
'R\"osener, Christian'
'Hellmann, Johannes'
'Uhl, Werner'
'W\"urthwein, Ernst-Ulrich'
'Fr\"ohlich, Roland'
'Wibbeling, Birgit'

_publ_section_title
;
 Generation of Weakly Bound Al--N Lewis Pairs by Hydroalumination of
 Ynamines and the Activation of Small Molecules: Phenylethyne and
 Dicyclohexylcarbodiimide
;
_journal_issue 8
_journal_name_full Organometallics
_journal_page_first 3272
_journal_paper_doi 10.1021/om3001179
_journal_volume 31
_journal_year 2012
_chemical_formula_sum 'C31 H61 Al N4 Si'
_chemical_formula_weight 544.91
_chemical_melting_point 371
_chemical_name_systematic
; 
 ? 
;
_space_group_IT_number 14
_symmetry_cell_setting monoclinic
_symmetry_space_group_name_Hall '-P 2yn'
_symmetry_space_group_name_H-M 'P 1 21/n 1'
_atom_sites_solution_hydrogens geom
_atom_sites_solution_primary direct
_atom_sites_solution_secondary difmap
_audit_creation_method SHELXL-97
_cell_angle_alpha 90.00
_cell_angle_beta 102.2960(10)
_cell_angle_gamma 90.00
_cell_formula_units_Z 4
_cell_length_a 10.9837(2)
_cell_length_b 16.3149(3)
_cell_length_c 20.0517(4)
_cell_measurement_reflns_used 5037
_cell_measurement_temperature 153(2)
_cell_measurement_theta_max 72.157
_cell_measurement_theta_min 3.526
_cell_volume 3510.80(12)
_computing_structure_refinement 'SHELXL-97 (Sheldrick, 1997)'
_computing_structure_solution 'SHELXS-97 (Sheldrick, 1990)'
_diffrn_ambient_temperature 153(2)
_diffrn_measured_fraction_theta_full 0.948
_diffrn_measured_fraction_theta_max 0.948
_diffrn_measurement_device_type 'CCD area detector'
_diffrn_measurement_method 'omega scans'
_diffrn_radiation_monochromator graphite
_diffrn_radiation_source 'rotating anode'
_diffrn_radiation_type CuK\a
_diffrn_radiation_wavelength 1.54184
_diffrn_reflns_av_R_equivalents 0.0378
_diffrn_reflns_av_sigmaI/netI 0.0333
_diffrn_reflns_limit_h_max 13
_diffrn_reflns_limit_h_min -12
_diffrn_reflns_limit_k_max 19
_diffrn_reflns_limit_k_min -17
_diffrn_reflns_limit_l_max 24
_diffrn_reflns_limit_l_min -22
_diffrn_reflns_number 20468
_diffrn_reflns_theta_full 72.49
_diffrn_reflns_theta_max 72.49
_diffrn_reflns_theta_min 3.53
_exptl_absorpt_coefficient_mu 0.992
_exptl_absorpt_correction_T_max 0.8416
_exptl_absorpt_correction_T_min 0.7043
_exptl_absorpt_correction_type empirical
_exptl_absorpt_process_details SADABS
_exptl_crystal_colour colourless
_exptl_crystal_density_diffrn 1.031
_exptl_crystal_density_method 'not measured'
_exptl_crystal_description block
_exptl_crystal_F_000 1208
_exptl_crystal_size_max 0.38
_exptl_crystal_size_mid 0.31
_exptl_crystal_size_min 0.18
_refine_diff_density_max 0.500
_refine_diff_density_min -0.258
_refine_diff_density_rms 0.054
_refine_ls_extinction_method none
_refine_ls_goodness_of_fit_ref 1.034
_refine_ls_hydrogen_treatment mixed
_refine_ls_matrix_type full
_refine_ls_number_parameters 342
_refine_ls_number_reflns 6608
_refine_ls_number_restraints 0
_refine_ls_restrained_S_all 1.034
_refine_ls_R_factor_all 0.0535
_refine_ls_R_factor_gt 0.0478
_refine_ls_shift/su_max 0.001
_refine_ls_shift/su_mean 0.000
_refine_ls_structure_factor_coef Fsqd
_refine_ls_weighting_details 'calc w=1/[\s^2^(Fo^2^)+(0.0837P)^2^+1.1939P] where P=(Fo^2^+2Fc^2^)/3'
_refine_ls_weighting_scheme calc
_refine_ls_wR_factor_gt 0.1322
_refine_ls_wR_factor_ref 0.1382
_reflns_number_gt 5787
_reflns_number_total 6608
_reflns_threshold_expression >2sigma(I)
_cod_data_source_file om3001179_si_008.cif
_cod_data_source_block sad2
_cod_original_cell_volume 3510.80(11)
_cod_original_sg_symbol_H-M P2(1)/n
_cod_database_code 4078106

loop_
_symmetry_equiv_pos_as_xyz
'x, y, z'
'-x+1/2, y+1/2, -z+1/2'
'-x, -y, -z'
'x-1/2, -y-1/2, z-1/2'

loop_
_atom_site_label
_atom_site_type_symbol
_atom_site_fract_x
_atom_site_fract_y
_atom_site_fract_z
_atom_site_U_iso_or_equiv
_atom_site_adp_type
_atom_site_occupancy
_atom_site_symmetry_multiplicity
_atom_site_calc_flag
_atom_site_refinement_flags
Al1 Al 0.31048(4) 0.77851(3) 0.01159(2) 0.02512(14) Uani 1 1 d .
N01 N 0.38523(12) 0.71556(8) 0.08727(7) 0.0257(3) Uani 1 1 d .
C01 C 0.50941(14) 0.69570(9) 0.10025(8) 0.0254(3) Uani 1 1 d .
N02 N 0.55442(12) 0.63207(8) 0.13485(7) 0.0289(3) Uani 1 1 d .
C011 C 0.30114(14) 0.66811(10) 0.12103(8) 0.0269(3) Uani 1 1 d .
H011 H 0.2198 0.6913 0.1051 0.032 Uiso 1 1 calc R
C012 C 0.28858(16) 0.57747(10) 0.10156(9) 0.0315(4) Uani 1 1 d .
H01A H 0.2663 0.5724 0.0528 0.038 Uiso 1 1 calc R
H01B H 0.3672 0.5506 0.1172 0.038 Uiso 1 1 calc R
C013 C 0.18970(17) 0.53591(11) 0.13298(10) 0.0390(4) Uani 1 1 d .
H01C H 0.1094 0.5588 0.1136 0.047 Uiso 1 1 calc R
H01D H 0.1872 0.4785 0.1225 0.047 Uiso 1 1 calc R
C014 C 0.21774(18) 0.54736(12) 0.21014(10) 0.0423(4) Uani 1 1 d .
H01E H 0.1520 0.5233 0.2284 0.051 Uiso 1 1 calc R
H01F H 0.2939 0.5195 0.2299 0.051 Uiso 1 1 calc R
C015 C 0.22986(18) 0.63738(12) 0.22928(9) 0.0407(4) Uani 1 1 d .
H01G H 0.2511 0.6425 0.2781 0.049 Uiso 1 1 calc R
H01H H 0.1513 0.6642 0.2131 0.049 Uiso 1 1 calc R
C016 C 0.32997(17) 0.67914(11) 0.19853(8) 0.0333(4) Uani 1 1 d .
H01I H 0.3330 0.7365 0.2094 0.040 Uiso 1 1 calc R
H01J H 0.4099 0.6558 0.2178 0.040 Uiso 1 1 calc R
C021 C 0.68437(14) 0.60897(10) 0.14233(8) 0.0282(3) Uani 1 1 d .
H021 H 0.7337 0.6576 0.1429 0.034 Uiso 1 1 calc R
C022 C 0.70121(16) 0.55461(11) 0.08275(9) 0.0338(4) Uani 1 1 d .
H02A H 0.6439 0.5095 0.0784 0.041 Uiso 1 1 calc R
H02B H 0.6817 0.5858 0.0412 0.041 Uiso 1 1 calc R
C023 C 0.83392(17) 0.52142(12) 0.09249(10) 0.0398(4) Uani 1 1 d .
H02C H 0.8388 0.4847 0.0557 0.048 Uiso 1 1 calc R
H02D H 0.8902 0.5661 0.0910 0.048 Uiso 1 1 calc R
C024 C 0.87331(17) 0.47654(11) 0.15985(10) 0.0388(4) Uani 1 1 d .
H02E H 0.9584 0.4591 0.1655 0.047 Uiso 1 1 calc R
H02F H 0.8224 0.4287 0.1597 0.047 Uiso 1 1 calc R
C025 C 0.86046(18) 0.53168(12) 0.21904(10) 0.0399(4) Uani 1 1 d .
H02G H 0.9167 0.5772 0.2216 0.048 Uiso 1 1 calc R
H02H H 0.8825 0.5016 0.2610 0.048 Uiso 1 1 calc R
C026 C 0.72697(17) 0.56338(12) 0.20992(9) 0.0376(4) Uani 1 1 d .
H02I H 0.7218 0.5996 0.2470 0.045 Uiso 1 1 calc R
H02J H 0.6720 0.5180 0.2115 0.045 Uiso 1 1 calc R
C111 C 0.32011(17) 0.89879(10) 0.02466(8) 0.0320(4) Uani 1 1 d .
H11A H 0.3953 0.9179 0.0127 0.038 Uiso 1 1 calc R
H11B H 0.2514 0.9233 -0.0067 0.038 Uiso 1 1 calc R
C112 C 0.3182(2) 0.92918(11) 0.09645(10) 0.0431(5) Uani 1 1 d .
H112 H 0.3866 0.9040 0.1275 0.052 Uiso 1 1 calc R
C113 C 0.1990(2) 0.90458(14) 0.11789(13) 0.0611(7) Uani 1 1 d .
H11C H 0.2027 0.9219 0.1640 0.073 Uiso 1 1 calc R
H11D H 0.1896 0.8461 0.1150 0.073 Uiso 1 1 calc R
H11E H 0.1292 0.9302 0.0883 0.073 Uiso 1 1 calc R
C114 C 0.3356(3) 1.02223(13) 0.10237(12) 0.0594(6) Uani 1 1 d .
H11F H 0.2654 1.0490 0.0740 0.071 Uiso 1 1 calc R
H11G H 0.4103 1.0374 0.0878 0.071 Uiso 1 1 calc R
H11H H 0.3420 1.0386 0.1490 0.071 Uiso 1 1 calc R
C121 C 0.15094(17) 0.73058(11) -0.03938(10) 0.0379(4) Uani 1 1 d .
H12A H 0.1679 0.7029 -0.0787 0.045 Uiso 1 1 calc R
H12B H 0.1256 0.6895 -0.0108 0.045 Uiso 1 1 calc R
C122 C 0.0397(2) 0.78746(16) -0.06396(13) 0.0576(6) Uani 1 1 d .
H122 H 0.0318 0.8228 -0.0268 0.069 Uiso 1 1 calc R
C123 C -0.0817(2) 0.7399(2) -0.08604(17) 0.0849(9) Uani 1 1 d .
H12C H -0.0796 0.7093 -0.1267 0.102 Uiso 1 1 calc R
H12D H -0.1505 0.7775 -0.0950 0.102 Uiso 1 1 calc R
H12E H -0.0915 0.7029 -0.0503 0.102 Uiso 1 1 calc R
C124 C 0.0619(3) 0.84131(18) -0.12332(14) 0.0739(8) Uani 1 1 d .
H12F H 0.0693 0.8071 -0.1612 0.089 Uiso 1 1 calc R
H12G H 0.1373 0.8722 -0.1088 0.089 Uiso 1 1 calc R
H12H H -0.0069 0.8782 -0.1370 0.089 Uiso 1 1 calc R
C11 C 0.58624(14) 0.75732(9) 0.06998(8) 0.0257(3) Uani 1 1 d .
C12 C 0.55448(14) 0.77960(9) 0.00481(8) 0.0256(3) Uani 1 1 d .
H12 H 0.6082 0.8171 -0.0120 0.031 Uiso 1 1 calc R
N1 N 0.44271(12) 0.75060(8) -0.04297(6) 0.0244(3) Uani 1 1 d .
C13 C 0.42146(16) 0.79489(10) -0.10980(8) 0.0278(3) Uani 1 1 d .
H13A H 0.4277 0.8528 -0.1013 0.033 Uiso 1 1 calc R
H13B H 0.3385 0.7836 -0.1348 0.033 Uiso 1 1 calc R
C14 C 0.51329(16) 0.77082(10) -0.15295(8) 0.0312(4) Uani 1 1 d .
H14A H 0.4938 0.7995 -0.1957 0.037 Uiso 1 1 calc R
H14B H 0.5960 0.7861 -0.1299 0.037 Uiso 1 1 calc R
N2 N 0.50817(14) 0.68260(9) -0.16533(7) 0.0317(3) Uani 1 1 d .
C15 C 0.53790(15) 0.63917(10) -0.10035(8) 0.0297(3) Uani 1 1 d .
H15A H 0.6202 0.6539 -0.0763 0.036 Uiso 1 1 calc R
H15B H 0.5365 0.5812 -0.1085 0.036 Uiso 1 1 calc R
C16 C 0.44511(15) 0.66032(9) -0.05733(8) 0.0267(3) Uani 1 1 d .
H16A H 0.3636 0.6430 -0.0806 0.032 Uiso 1 1 calc R
H16B H 0.4661 0.6310 -0.0149 0.032 Uiso 1 1 calc R
C201 C 0.5915(2) 0.65840(13) -0.20940(10) 0.0448(5) Uani 1 1 d .
H20A H 0.5737 0.6904 -0.2505 0.054 Uiso 1 1 calc R
H20B H 0.5796 0.6014 -0.2207 0.054 Uiso 1 1 calc R
H20C H 0.6763 0.6674 -0.1861 0.054 Uiso 1 1 calc R
Si1 Si 0.71548(4) 0.81824(3) 0.12692(2) 0.03179(14) Uani 1 1 d .
C101 C 0.7052(2) 0.80401(12) 0.21757(9) 0.0396(4) Uani 1 1 d .
H10A H 0.7698 0.8350 0.2465 0.047 Uiso 1 1 calc R
H10B H 0.7150 0.7470 0.2293 0.047 Uiso 1 1 calc R
H10C H 0.6254 0.8226 0.2237 0.047 Uiso 1 1 calc R
C102 C 0.8716(2) 0.79036(17) 0.11064(12) 0.0574(6) Uani 1 1 d .
H10D H 0.9304 0.8328 0.1279 0.069 Uiso 1 1 calc R
H10E H 0.8657 0.7843 0.0624 0.069 Uiso 1 1 calc R
H10F H 0.8989 0.7397 0.1332 0.069 Uiso 1 1 calc R
C103 C 0.6885(2) 0.92892(12) 0.10489(11) 0.0517(5) Uani 1 1 d .
H10G H 0.6062 0.9442 0.1094 0.062 Uiso 1 1 calc R
H10H H 0.6965 0.9379 0.0587 0.062 Uiso 1 1 calc R
H10I H 0.7489 0.9616 0.1352 0.062 Uiso 1 1 calc R

loop_
_atom_site_aniso_label
_atom_site_aniso_U_11
_atom_site_aniso_U_22
_atom_site_aniso_U_33
_atom_site_aniso_U_23
_atom_site_aniso_U_13
_atom_site_aniso_U_12
Al1 0.0252(2) 0.0265(2) 0.0236(3) 0.00134(16) 0.00508(19) -0.00035(17)
N01 0.0247(7) 0.0295(7) 0.0231(7) 0.0032(5) 0.0058(5) -0.0033(5)
C01 0.0265(8) 0.0300(8) 0.0201(7) -0.0007(6) 0.0057(6) -0.0048(6)
N02 0.0253(7) 0.0340(7) 0.0279(7) 0.0046(5) 0.0066(6) -0.0019(5)
C011 0.0232(7) 0.0315(8) 0.0274(8) 0.0032(6) 0.0083(6) -0.0013(6)
C012 0.0308(8) 0.0334(9) 0.0314(9) -0.0002(6) 0.0091(7) -0.0043(7)
C013 0.0334(9) 0.0373(9) 0.0477(11) 0.0040(7) 0.0118(8) -0.0084(7)
C014 0.0381(10) 0.0485(11) 0.0439(11) 0.0124(8) 0.0169(9) -0.0066(8)
C015 0.0399(10) 0.0525(11) 0.0350(10) 0.0040(8) 0.0200(8) -0.0004(8)
C016 0.0356(9) 0.0387(9) 0.0279(9) -0.0012(6) 0.0122(7) -0.0039(7)
C021 0.0245(8) 0.0316(8) 0.0278(8) 0.0028(6) 0.0043(7) -0.0030(6)
C022 0.0291(8) 0.0403(9) 0.0298(9) -0.0001(7) 0.0017(7) -0.0003(7)
C023 0.0328(9) 0.0487(11) 0.0374(10) -0.0056(8) 0.0063(8) 0.0038(8)
C024 0.0308(9) 0.0359(9) 0.0463(11) -0.0015(7) 0.0004(8) 0.0025(7)
C025 0.0358(9) 0.0460(10) 0.0339(10) 0.0035(7) -0.0015(8) 0.0062(8)
C026 0.0362(9) 0.0466(10) 0.0290(9) 0.0069(7) 0.0049(8) 0.0051(8)
C111 0.0396(9) 0.0280(8) 0.0300(9) 0.0020(6) 0.0111(7) 0.0009(7)
C112 0.0633(13) 0.0340(10) 0.0359(10) -0.0050(7) 0.0194(9) -0.0082(8)
C113 0.0853(17) 0.0465(12) 0.0665(15) -0.0148(10) 0.0500(14) -0.0136(11)
C114 0.0991(19) 0.0385(11) 0.0500(12) -0.0136(9) 0.0370(13) -0.0166(11)
C121 0.0321(9) 0.0389(9) 0.0395(10) 0.0027(7) 0.0006(8) -0.0039(7)
C122 0.0382(11) 0.0773(16) 0.0540(14) -0.0188(11) 0.0023(10) 0.0037(10)
C123 0.0364(13) 0.121(3) 0.089(2) -0.0146(19) -0.0047(14) -0.0034(14)
C124 0.0721(18) 0.0735(17) 0.0634(17) 0.0159(13) -0.0139(14) 0.0096(14)
C11 0.0256(8) 0.0271(8) 0.0243(8) -0.0007(6) 0.0052(7) -0.0043(6)
C12 0.0259(8) 0.0273(8) 0.0239(8) -0.0013(6) 0.0064(6) -0.0053(6)
N1 0.0270(6) 0.0253(6) 0.0200(7) 0.0007(5) 0.0033(5) -0.0027(5)
C13 0.0326(8) 0.0291(8) 0.0206(8) 0.0029(6) 0.0038(7) 0.0010(6)
C14 0.0342(9) 0.0374(9) 0.0223(8) 0.0036(6) 0.0065(7) 0.0004(7)
N2 0.0339(7) 0.0386(8) 0.0225(7) -0.0027(5) 0.0057(6) 0.0041(6)
C15 0.0298(8) 0.0311(8) 0.0272(8) -0.0016(6) 0.0040(7) 0.0021(6)
C16 0.0267(7) 0.0259(8) 0.0266(8) -0.0014(6) 0.0036(6) -0.0024(6)
C201 0.0487(11) 0.0572(12) 0.0307(10) -0.0036(8) 0.0136(9) 0.0099(9)
Si1 0.0318(3) 0.0388(3) 0.0233(2) -0.00042(17) 0.00268(19) -0.01227(18)
C101 0.0504(11) 0.0424(10) 0.0236(9) -0.0021(7) 0.0029(8) -0.0073(8)
C102 0.0355(11) 0.0830(16) 0.0541(14) -0.0118(11) 0.0104(10) -0.0214(11)
C103 0.0719(15) 0.0388(10) 0.0382(11) 0.0033(8) -0.0023(10) -0.0226(10)

loop_
_atom_type_symbol
_atom_type_description
_atom_type_scat_dispersion_real
_atom_type_scat_dispersion_imag
_atom_type_scat_source
C C 0.0181 0.0091 'International Tables Vol C Tables 4.2.6.8 and 6.1.1.4'
H H 0.0000 0.0000 'International Tables Vol C Tables 4.2.6.8 and 6.1.1.4'
N N 0.0311 0.0180 'International Tables Vol C Tables 4.2.6.8 and 6.1.1.4'
Al Al 0.2130 0.2455 'International Tables Vol C Tables 4.2.6.8 and 6.1.1.4'
Si Si 0.2541 0.3302 'International Tables Vol C Tables 4.2.6.8 and 6.1.1.4'

loop_
_geom_angle_atom_site_label_1
_geom_angle_atom_site_label_2
_geom_angle_atom_site_label_3
_geom_angle
N01 Al1 C111 115.78(7)
N01 Al1 C121 112.77(7)
C111 Al1 C121 118.27(8)
N01 Al1 N1 94.16(6)
C111 Al1 N1 105.50(6)
C121 Al1 N1 106.58(7)
C01 N01 C011 118.90(13)
C01 N01 Al1 122.03(10)
C011 N01 Al1 116.78(10)
N02 C01 N01 123.02(14)
N02 C01 C11 124.51(14)
N01 C01 C11 112.47(13)
C01 N02 C021 121.40(13)
N01 C011 C012 114.94(13)
N01 C011 C016 112.96(13)
C012 C011 C016 111.18(13)
N01 C011 H011 105.6
C012 C011 H011 105.6
C016 C011 H011 105.6
C013 C012 C011 110.98(14)
C013 C012 H01A 109.4
C011 C012 H01A 109.4
C013 C012 H01B 109.4
C011 C012 H01B 109.4
H01A C012 H01B 108.0
C014 C013 C012 110.93(15)
C014 C013 H01C 109.5
C012 C013 H01C 109.5
C014 C013 H01D 109.5
C012 C013 H01D 109.5
H01C C013 H01D 108.0
C015 C014 C013 111.32(15)
C015 C014 H01E 109.4
C013 C014 H01E 109.4
C015 C014 H01F 109.4
C013 C014 H01F 109.4
H01E C014 H01F 108.0
C014 C015 C016 111.16(14)
C014 C015 H01G 109.4
C016 C015 H01G 109.4
C014 C015 H01H 109.4
C016 C015 H01H 109.4
H01G C015 H01H 108.0
C011 C016 C015 110.24(14)
C011 C016 H01I 109.6
C015 C016 H01I 109.6
C011 C016 H01J 109.6
C015 C016 H01J 109.6
H01I C016 H01J 108.1
N02 C021 C026 109.03(13)
N02 C021 C022 110.43(13)
C026 C021 C022 110.18(14)
N02 C021 H021 109.1
C026 C021 H021 109.1
C022 C021 H021 109.1
C023 C022 C021 112.09(14)
C023 C022 H02A 109.2
C021 C022 H02A 109.2
C023 C022 H02B 109.2
C021 C022 H02B 109.2
H02A C022 H02B 107.9
C024 C023 C022 111.62(15)
C024 C023 H02C 109.3
C022 C023 H02C 109.3
C024 C023 H02D 109.3
C022 C023 H02D 109.3
H02C C023 H02D 108.0
C023 C024 C025 110.70(15)
C023 C024 H02E 109.5
C025 C024 H02E 109.5
C023 C024 H02F 109.5
C025 C024 H02F 109.5
H02E C024 H02F 108.1
C024 C025 C026 110.68(15)
C024 C025 H02G 109.5
C026 C025 H02G 109.5
C024 C025 H02H 109.5
C026 C025 H02H 109.5
H02G C025 H02H 108.1
C025 C026 C021 112.04(15)
C025 C026 H02I 109.2
C021 C026 H02I 109.2
C025 C026 H02J 109.2
C021 C026 H02J 109.2
H02I C026 H02J 107.9
C112 C111 Al1 115.82(12)
C112 C111 H11A 108.3
Al1 C111 H11A 108.3
C112 C111 H11B 108.3
Al1 C111 H11B 108.3
H11A C111 H11B 107.4
C113 C112 C111 111.56(17)
C113 C112 C114 109.97(18)
C111 C112 C114 111.62(15)
C113 C112 H112 107.8
C111 C112 H112 107.8
C114 C112 H112 107.8
C112 C113 H11C 109.5
C112 C113 H11D 109.5
H11C C113 H11D 109.5
C112 C113 H11E 109.5
H11C C113 H11E 109.5
H11D C113 H11E 109.5
C112 C114 H11F 109.5
C112 C114 H11G 109.5
H11F C114 H11G 109.5
C112 C114 H11H 109.5
H11F C114 H11H 109.5
H11G C114 H11H 109.5
C122 C121 Al1 118.84(14)
C122 C121 H12A 107.6
Al1 C121 H12A 107.6
C122 C121 H12B 107.6
Al1 C121 H12B 107.6
H12A C121 H12B 107.0
C123 C122 C121 111.9(2)
C123 C122 C124 109.8(2)
C121 C122 C124 110.35(19)
C123 C122 H122 108.2
C121 C122 H122 108.2
C124 C122 H122 108.2
C122 C123 H12C 109.5
C122 C123 H12D 109.5
H12C C123 H12D 109.5
C122 C123 H12E 109.5
H12C C123 H12E 109.5
H12D C123 H12E 109.5
C122 C124 H12F 109.5
C122 C124 H12G 109.5
H12F C124 H12G 109.5
C122 C124 H12H 109.5
H12F C124 H12H 109.5
H12G C124 H12H 109.5
C12 C11 C01 121.45(14)
C12 C11 Si1 116.96(11)
C01 C11 Si1 120.86(11)
C11 C12 N1 124.21(14)
C11 C12 H12 117.9
N1 C12 H12 117.9
C12 N1 C13 112.25(12)
C12 N1 C16 113.30(12)
C13 N1 C16 107.92(12)
C12 N1 Al1 99.77(9)
C13 N1 Al1 112.21(10)
C16 N1 Al1 111.34(9)
N1 C13 C14 112.99(13)
N1 C13 H13A 109.0
C14 C13 H13A 109.0
N1 C13 H13B 109.0
C14 C13 H13B 109.0
H13A C13 H13B 107.8
N2 C14 C13 110.29(13)
N2 C14 H14A 109.6
C13 C14 H14A 109.6
N2 C14 H14B 109.6
C13 C14 H14B 109.6
H14A C14 H14B 108.1
C201 N2 C15 111.14(14)
C201 N2 C14 111.36(14)
C15 N2 C14 109.51(13)
N2 C15 C16 110.48(13)
N2 C15 H15A 109.6
C16 C15 H15A 109.6
N2 C15 H15B 109.6
C16 C15 H15B 109.6
H15A C15 H15B 108.1
N1 C16 C15 112.05(12)
N1 C16 H16A 109.2
C15 C16 H16A 109.2
N1 C16 H16B 109.2
C15 C16 H16B 109.2
H16A C16 H16B 107.9
N2 C201 H20A 109.5
N2 C201 H20B 109.5
H20A C201 H20B 109.5
N2 C201 H20C 109.5
H20A C201 H20C 109.5
H20B C201 H20C 109.5
C101 Si1 C103 108.20(10)
C101 Si1 C102 112.93(11)
C103 Si1 C102 107.41(12)
C101 Si1 C11 109.18(8)
C103 Si1 C11 107.63(8)
C102 Si1 C11 111.30(9)
Si1 C101 H10A 109.5
Si1 C101 H10B 109.5
H10A C101 H10B 109.5
Si1 C101 H10C 109.5
H10A C101 H10C 109.5
H10B C101 H10C 109.5
Si1 C102 H10D 109.5
Si1 C102 H10E 109.5
H10D C102 H10E 109.5
Si1 C102 H10F 109.5
H10D C102 H10F 109.5
H10E C102 H10F 109.5
Si1 C103 H10G 109.5
Si1 C103 H10H 109.5
H10G C103 H10H 109.5
Si1 C103 H10I 109.5
H10G C103 H10I 109.5
H10H C103 H10I 109.5

loop_
_geom_bond_atom_site_label_1
_geom_bond_atom_site_label_2
_geom_bond_distance
Al1 N01 1.8711(14)
Al1 C111 1.9796(17)
Al1 C121 1.9909(19)
Al1 N1 2.0471(14)
N01 C01 1.372(2)
N01 C011 1.4754(18)
C01 N02 1.287(2)
C01 C11 1.520(2)
N02 C021 1.453(2)
C011 C012 1.528(2)
C011 C016 1.529(2)
C011 H011 0.9600
C012 C013 1.526(2)
C012 H01A 0.9600
C012 H01B 0.9600
C013 C014 1.523(3)
C013 H01C 0.9600
C013 H01D 0.9600
C014 C015 1.517(3)
C014 H01E 0.9600
C014 H01F 0.9600
C015 C016 1.530(2)
C015 H01G 0.9600
C015 H01H 0.9600
C016 H01I 0.9600
C016 H01J 0.9600
C021 C026 1.529(2)
C021 C022 1.530(2)
C021 H021 0.9600
C022 C023 1.528(2)
C022 H02A 0.9600
C022 H02B 0.9600
C023 C024 1.516(3)
C023 H02C 0.9600
C023 H02D 0.9600
C024 C025 1.520(3)
C024 H02E 0.9600
C024 H02F 0.9600
C025 C026 1.529(3)
C025 H02G 0.9600
C025 H02H 0.9600
C026 H02I 0.9600
C026 H02J 0.9600
C111 C112 1.527(2)
C111 H11A 0.9600
C111 H11B 0.9600
C112 C113 1.517(3)
C112 C114 1.532(3)
C112 H112 0.9600
C113 H11C 0.9599
C113 H11D 0.9599
C113 H11E 0.9599
C114 H11F 0.9599
C114 H11G 0.9599
C114 H11H 0.9599
C121 C122 1.530(3)
C121 H12A 0.9600
C121 H12B 0.9600
C122 C123 1.525(3)
C122 C124 1.540(4)
C122 H122 0.9600
C123 H12C 0.9599
C123 H12D 0.9599
C123 H12E 0.9599
C124 H12F 0.9599
C124 H12G 0.9599
C124 H12H 0.9599
C11 C12 1.329(2)
C11 Si1 1.9016(16)
C12 N1 1.466(2)
C12 H12 0.9600
N1 C13 1.4964(19)
N1 C16 1.5021(19)
C13 C14 1.514(2)
C13 H13A 0.9600
C13 H13B 0.9600
C14 N2 1.460(2)
C14 H14A 0.9600
C14 H14B 0.9600
N2 C201 1.456(2)
N2 C15 1.458(2)
C15 C16 1.509(2)
C15 H15A 0.9600
C15 H15B 0.9600
C16 H16A 0.9600
C16 H16B 0.9600
C201 H20A 0.9599
C201 H20B 0.9599
C201 H20C 0.9599
Si1 C101 1.8597(18)
Si1 C103 1.868(2)
Si1 C102 1.869(2)
C101 H10A 0.9599
C101 H10B 0.9599
C101 H10C 0.9599
C102 H10D 0.9599
C102 H10E 0.9599
C102 H10F 0.9599
C103 H10G 0.9599
C103 H10H 0.9599
C103 H10I 0.9599

loop_
_geom_torsion_atom_site_label_1
_geom_torsion_atom_site_label_2
_geom_torsion_atom_site_label_3
_geom_torsion_atom_site_label_4
_geom_torsion
C111 Al1 N01 C01 -86.65(13)
C121 Al1 N01 C01 132.71(13)
N1 Al1 N01 C01 22.78(13)
C111 Al1 N01 C011 110.72(12)
C121 Al1 N01 C011 -29.92(13)
N1 Al1 N01 C011 -139.85(11)
C011 N01 C01 N02 7.6(2)
Al1 N01 C01 N02 -154.66(12)
C011 N01 C01 C11 -171.82(13)
Al1 N01 C01 C11 25.91(17)
N01 C01 N02 C021 174.37(14)
C11 C01 N02 C021 -6.3(2)
C01 N01 C011 C012 -63.68(19)
Al1 N01 C011 C012 99.52(14)
C01 N01 C011 C016 65.37(18)
Al1 N01 C011 C016 -131.44(12)
N01 C011 C012 C013 -173.94(14)
C016 C011 C012 C013 56.13(19)
C011 C012 C013 C014 -55.5(2)
C012 C013 C014 C015 55.9(2)
C013 C014 C015 C016 -56.6(2)
N01 C011 C016 C015 172.83(14)
C012 C011 C016 C015 -56.22(19)
C014 C015 C016 C011 56.4(2)
C01 N02 C021 C026 151.59(15)
C01 N02 C021 C022 -87.22(18)
N02 C021 C022 C023 -173.88(14)
C026 C021 C022 C023 -53.37(19)
C021 C022 C023 C024 54.9(2)
C022 C023 C024 C025 -56.1(2)
C023 C024 C025 C026 56.8(2)
C024 C025 C026 C021 -56.8(2)
N02 C021 C026 C025 175.91(15)
C022 C021 C026 C025 54.6(2)
N01 Al1 C111 C112 -32.45(16)
C121 Al1 C111 C112 105.94(15)
N1 Al1 C111 C112 -135.02(14)
Al1 C111 C112 C113 -60.7(2)
Al1 C111 C112 C114 175.85(16)
N01 Al1 C121 C122 136.92(15)
C111 Al1 C121 C122 -2.66(19)
N1 Al1 C121 C122 -121.12(16)
Al1 C121 C122 C123 -165.99(19)
Al1 C121 C122 C124 71.4(2)
N02 C01 C11 C12 129.26(18)
N01 C01 C11 C12 -51.3(2)
N02 C01 C11 Si1 -60.9(2)
N01 C01 C11 Si1 118.56(13)
C01 C11 C12 N1 2.4(2)
Si1 C11 C12 N1 -167.85(11)
C11 C12 N1 C13 171.84(15)
C11 C12 N1 C16 -65.61(19)
C11 C12 N1 Al1 52.83(17)
N01 Al1 N1 C12 -57.57(9)
C111 Al1 N1 C12 60.64(10)
C121 Al1 N1 C12 -172.82(9)
N01 Al1 N1 C13 -176.61(10)
C111 Al1 N1 C13 -58.39(11)
C121 Al1 N1 C13 68.14(11)
N01 Al1 N1 C16 62.31(10)
C111 Al1 N1 C16 -179.48(10)
C121 Al1 N1 C16 -52.94(11)
C12 N1 C13 C14 72.39(17)
C16 N1 C13 C14 -53.16(17)
Al1 N1 C13 C14 -176.20(11)
N1 C13 C14 N2 57.30(18)
C13 C14 N2 C201 177.34(15)
C13 C14 N2 C15 -59.33(17)
C201 N2 C15 C16 -175.93(15)
C14 N2 C15 C16 60.61(17)
C12 N1 C16 C15 -71.17(16)
C13 N1 C16 C15 53.75(16)
Al1 N1 C16 C15 177.32(10)
N2 C15 C16 N1 -59.08(17)
C12 C11 Si1 C101 159.41(13)
C01 C11 Si1 C101 -10.91(15)
C12 C11 Si1 C103 42.19(16)
C01 C11 Si1 C103 -128.13(14)
C12 C11 Si1 C102 -75.26(16)
C01 C11 Si1 C102 114.42(15)
